data_4322020
loop_
_publ_author_name
'Heike Keutel'
'Indira K\"applinger'
'Ernst-Gottfried J\"ager'
'Michael Grodzicki'
'Volker Sch\"unemann'
'Alfred Xaver Trautwein'

_publ_contact_author
;
        Ernst-Gottfried Ja(e)ger
        Institute of Inorganic and Analytical Chemistry
        University of Jena
        August-Bebel-Str. 2
        D-07743 Jena
        Germany
;
_publ_contact_author_fax '++49-3641 948102 '
_publ_contact_author_phone '++49-3641 948130 '
_publ_section_title
;
 Structural, Magnetic, and Electronic Properties of a Pentacoordinated
 Intermediate-Spin (S=3/2) Iron(III) Complex with a Macrocyclic
 [N4]2-Ligand
;
_journal_name_full 'Inorganic Chemistry'
_journal_page_first 2320
_journal_page_last 2327
_journal_paper_doi 10.1021/ic981276z
_journal_volume 38
_journal_year 1999
_chemical_formula_sum 'C21.5 H10 Fe I N4 O4'
_chemical_formula_weight 591.24
_chemical_name_systematic
; 
 6,13-Diethoxycarbonyl-7,12-dimethyl-1,4,8,11-tetraazacyclotetradeka-
 5,7,12,14-tetraenato-iron(III)-ioded
;
_space_group_IT_number 15
_symmetry_cell_setting monoclinic
_symmetry_space_group_name_Hall '-I 2ya'
_symmetry_space_group_name_H-M 'I 1 2/a 1'
_atom_sites_solution_hydrogens difmap
_atom_sites_solution_primary patterson
_atom_sites_solution_secondary difmap
_audit_creation_method SHELXL
_cell_angle_alpha 90.00
_cell_angle_beta 107.11(3)
_cell_angle_gamma 90.00
_cell_formula_units_Z 8
_cell_length_a 16.063(3)
_cell_length_b 15.895(3)
_cell_length_c 19.703(4)
_cell_measurement_reflns_used 25
_cell_measurement_temperature 183(2)
_cell_measurement_theta_max 20.78
_cell_measurement_theta_min 10.50
_cell_volume 4808.0(18)
_computing_cell_refinement celdim
_computing_data_collection CAD4
_computing_data_reduction MolEN
_computing_molecular_graphics SHELXTL/PC
_computing_publication_material SHELXL-93
_computing_structure_refinement 'SHELXL-93 (Sheldrick, 1993)'
_computing_structure_solution 'SHELXS-86 (Sheldrick, 1990)'
_diffrn_ambient_temperature 293(2)
_diffrn_measurement_device CAD4
_diffrn_measurement_method Omega-2Theta
_diffrn_radiation_monochromator graphite
_diffrn_radiation_source 'fine-focus sealed tube'
_diffrn_radiation_type MoK\a
_diffrn_radiation_wavelength 0.71073
_diffrn_reflns_av_R_equivalents 0.0218
_diffrn_reflns_av_sigmaI/netI 0.0487
_diffrn_reflns_limit_h_max 20
_diffrn_reflns_limit_h_min -21
_diffrn_reflns_limit_k_max 22
_diffrn_reflns_limit_k_min 0
_diffrn_reflns_limit_l_max 19
_diffrn_reflns_limit_l_min -28
_diffrn_reflns_number 7059
_diffrn_reflns_theta_max 30.56
_diffrn_reflns_theta_min 2.53
_diffrn_standards_decay_% 3.0
_diffrn_standards_interval_time 60
_diffrn_standards_number 3
_exptl_absorpt_coefficient_mu 1.946
_exptl_absorpt_correction_T_max 13.5
_exptl_absorpt_correction_T_min 4.3
_exptl_absorpt_correction_type psi-scan
_exptl_crystal_colour black
_exptl_crystal_density_diffrn 1.634
_exptl_crystal_description quader
_exptl_crystal_F_000 2384
_exptl_crystal_size_max 0.21
_exptl_crystal_size_mid 0.19
_exptl_crystal_size_min 0.15
_refine_diff_density_max 0.680
_refine_diff_density_min -0.525
_refine_diff_density_rms 0.112
_refine_ls_extinction_method none
_refine_ls_goodness_of_fit_all 1.094
_refine_ls_goodness_of_fit_obs 1.024
_refine_ls_hydrogen_treatment isotrop
_refine_ls_matrix_type full
_refine_ls_number_parameters 304
_refine_ls_number_reflns 6843
_refine_ls_number_restraints 0
_refine_ls_restrained_S_all 1.213
_refine_ls_restrained_S_obs 1.024
_refine_ls_R_factor_all 0.0869
_refine_ls_R_factor_obs 0.0389
_refine_ls_shift/esd_max 0.009
_refine_ls_shift/esd_mean 0.000
_refine_ls_structure_factor_coef Fsqd
_refine_ls_weighting_details 'w=1/[\s^2^(Fo^2^)+(0.0368P)^2^+15.1622P] where P=(Fo^2^+2Fc^2^)/3'
_refine_ls_weighting_scheme calc
_refine_ls_wR_factor_all 0.1201
_refine_ls_wR_factor_obs 0.0833
_reflns_number_observed 4723
_reflns_number_total 6894
_reflns_observed_criterion >2sigma(I)
_cod_data_source_file ic981276z.cif
_cod_data_source_block fo316i
_cod_depositor_comments
;
The following automatic conversions were performed:

'_refine_ls_weighting_scheme' value 'calc
w=1/[\s^2^(Fo^2^)+(0.0368P)^2^+15.1622P] where P=(Fo^2^+2Fc^2^)/3'
was changed to 'calc'. New tag '_refine_ls_weighting_details' was
created. The value of the new tag was set to
'w=1/[\s^2^(Fo^2^)+(0.0368P)^2^+15.1622P] where P=(Fo^2^+2Fc^2^)/3'.

Automatic conversion script
Id: cif_fix_values 3143 2015-03-26 13:38:13Z robertas 
;
_cod_original_cell_volume 4808.0(16)
_cod_database_code 4322020

loop_
_symmetry_equiv_pos_as_xyz
'x, y, z'
'-x+1/2, y, -z'
'x+1/2, y+1/2, z+1/2'
'-x+1, y+1/2, -z+1/2'
'-x, -y, -z'
'x-1/2, -y, z'
'-x+1/2, -y+1/2, -z+1/2'
'x, -y+1/2, z+1/2'

loop_
_atom_site_aniso_label
_atom_site_aniso_U_11
_atom_site_aniso_U_22
_atom_site_aniso_U_33
_atom_site_aniso_U_23
_atom_site_aniso_U_13
_atom_site_aniso_U_12
C5 0.0210(15) 0.036(2) 0.026(2) -0.0046(14) 0.0104(13) -0.0010(14)
C4 0.027(2) 0.033(2) 0.028(2) -0.0006(15) 0.0079(14) 0.0012(14)
C3 0.037(2) 0.039(2) 0.027(2) 0.005(2) 0.002(2) -0.006(2)
C2 0.047(5) 0.037(4) 0.021(3) -0.001(3) 0.001(3) -0.005(4)
C1 0.040(4) 0.036(4) 0.026(4) -0.005(3) -0.005(3) 0.001(3)
O4 0.061(2) 0.0280(15) 0.048(2) -0.0001(13) 0.009(2) -0.0060(14)
O3 0.050(2) 0.041(2) 0.067(2) 0.009(2) -0.003(2) 0.007(2)
O2 0.0384(15) 0.033(2) 0.037(2) 0.0040(12) 0.0014(12) 0.0012(12)
O1 0.063(2) 0.041(2) 0.060(2) -0.017(2) -0.010(2) 0.011(2)
N4 0.0243(14) 0.032(2) 0.0267(15) -0.0001(12) 0.0024(12) 0.0020(12)
N3 0.0220(14) 0.036(2) 0.0240(14) -0.0028(12) 0.0044(11) -0.0004(12)
N2 0.045(2) 0.035(2) 0.0218(15) 0.0014(13) -0.0013(14) -0.0083(15)
N1 0.052(2) 0.030(2) 0.028(2) -0.0040(13) -0.0081(15) 0.009(2)
Fe 0.0218(2) 0.0280(3) 0.0199(2) -0.0016(2) 0.0029(2) 0.0008(2)
I 0.02746(12) 0.0572(2) 0.03384(14) -0.00645(12) 0.01262(10) -0.00116(12)
C2A 0.036(6) 0.035(6) 0.020(5) -0.002(4) -0.004(4) -0.001(5)
C1A 0.055(8) 0.038(6) 0.022(5) 0.000(4) 0.001(5) -0.001(6)
C18 0.043(2) 0.044(2) 0.032(2) 0.008(2) -0.005(2) -0.002(2)
C17 0.104(5) 0.040(3) 0.084(4) -0.016(3) 0.053(4) -0.021(3)
C16 0.074(3) 0.032(2) 0.054(3) -0.006(2) 0.023(3) -0.005(2)
C15 0.036(2) 0.034(2) 0.040(2) 0.006(2) 0.010(2) 0.002(2)
C14 0.028(2) 0.041(2) 0.044(2) -0.008(2) 0.007(2) -0.005(2)
C13 0.051(3) 0.041(3) 0.044(3) 0.007(2) 0.002(2) 0.003(2)
C12 0.037(2) 0.031(2) 0.048(2) 0.004(2) 0.010(2) -0.001(2)
C11 0.029(2) 0.038(2) 0.038(2) -0.002(2) 0.012(2) 0.001(2)
C10 0.042(2) 0.031(2) 0.030(2) -0.006(2) 0.004(2) 0.003(2)
C9 0.029(2) 0.033(2) 0.034(2) -0.002(2) 0.009(2) -0.0017(15)
C8 0.023(2) 0.035(2) 0.031(2) 0.006(2) 0.0067(14) 0.0017(14)
C7 0.033(2) 0.041(2) 0.024(2) -0.004(2) -0.0026(15) 0.004(2)
C6 0.024(2) 0.037(2) 0.034(2) -0.005(2) 0.0003(15) -0.001(2)
C23 0.053(4) 0.054(4) 0.041(3) 0.000 0.009(3) 0.000
C22 0.070(5) 0.055(4) 0.039(4) 0.000 0.015(3) 0.000
C21 0.050(3) 0.069(4) 0.047(3) -0.012(2) 0.016(2) -0.015(2)
C20 0.036(2) 0.064(3) 0.034(2) -0.018(2) 0.008(2) -0.007(2)
C19 0.042(3) 0.055(4) 0.022(3) 0.000 0.002(2) 0.000

loop_
_atom_site_label
_atom_site_type_symbol
_atom_site_fract_x
_atom_site_fract_y
_atom_site_fract_z
_atom_site_U_iso_or_equiv
_atom_site_thermal_displace_type
_atom_site_occupancy
_atom_site_calc_flag
_atom_site_refinement_flags
_atom_site_disorder_group
C5 C 0.0020(2) -0.0796(2) 0.1543(2) 0.0271(7) Uani 1 d . .
C4 C 0.0711(2) -0.1058(2) 0.2155(2) 0.0295(7) Uani 1 d . .
C3 C 0.1175(3) -0.0473(3) 0.2666(2) 0.0355(9) Uani 1 d . .
H3 H 0.1589(3) -0.0803(3) 0.3110(2) 0.043 Uiso 1 d R .
C2 C 0.1487(6) 0.0917(6) 0.3227(4) 0.037(2) Uani 0.60 d P .
H2A H 0.1023(6) 0.1068(6) 0.3418(4) 0.044 Uiso 0.60 d PR .
H2B H 0.1938(6) 0.0644(6) 0.3592(4) 0.044 Uiso 0.60 d PR .
C1 C 0.1838(5) 0.1693(5) 0.2956(4) 0.037(2) Uani 0.60 d P .
H1A H 0.2371(5) 0.1570(5) 0.2850(4) 0.045 Uiso 0.60 d PR .
H1B H 0.1934(5) 0.2148(5) 0.3291(4) 0.045 Uiso 0.60 d PR .
O4 O 0.0966(2) 0.4304(2) 0.1896(2) 0.0473(8) Uani 1 d . .
O3 O -0.0300(2) 0.4290(2) 0.1047(2) 0.0570(9) Uani 1 d . .
O2 O 0.1529(2) -0.2075(2) 0.2928(2) 0.0383(6) Uani 1 d . .
O1 O 0.0648(2) -0.2538(2) 0.1904(2) 0.0607(10) Uani 1 d . .
N4 N -0.0074(2) 0.1614(2) 0.1007(2) 0.0289(6) Uani 1 d . .
N3 N -0.0060(2) 0.0002(2) 0.1350(2) 0.0277(6) Uani 1 d . .
N2 N 0.1156(2) 0.0345(2) 0.2591(2) 0.0365(8) Uani 1 d . .
N1 N 0.1122(2) 0.1893(2) 0.2298(2) 0.0409(8) Uani 1 d . .
Fe Fe 0.06976(3) 0.09342(3) 0.17323(3) 0.02391(11) Uani 1 d . .
I I 0.19762(2) 0.06755(2) 0.114206(14) 0.03873(9) Uani 1 d . .
C2A C 0.1850(8) 0.0816(8) 0.3124(6) 0.033(2) Uani 0.40 d P .
H2AA H 0.1967(8) 0.0565(8) 0.3585(6) 0.039 Uiso 0.40 d PR .
H2AB H 0.2380(8) 0.0846(8) 0.2993(6) 0.039 Uiso 0.40 d PR .
C1A C 0.1415(9) 0.1670(8) 0.3094(6) 0.041(3) Uani 0.40 d P .
H1AA H 0.1826(9) 0.2077(8) 0.3356(6) 0.049 Uiso 0.40 d PR .
H1AB H 0.0930(9) 0.1646(8) 0.3284(6) 0.049 Uiso 0.40 d PR .
C18 C -0.0568(3) 0.2806(3) 0.0212(2) 0.0428(10) Uani 1 d . .
H18C H -0.1197(3) 0.2855(3) 0.0192(2) 0.051 Uiso 1 d R .
H18B H -0.0628(3) 0.2504(3) -0.0203(2) 0.051 Uiso 1 d R .
H18A H -0.0368(3) 0.3343(3) 0.0197(2) 0.051 Uiso 1 d R .
C17 C 0.1201(4) 0.5625(3) 0.1370(3) 0.071(2) Uani 1 d . .
H17A H 0.1161(4) 0.6225(3) 0.1408(3) 0.085 Uiso 1 d R .
H17B H 0.1791(4) 0.5472(3) 0.1410(3) 0.085 Uiso 1 d R .
H17C H 0.0827(4) 0.5444(3) 0.0918(3) 0.085 Uiso 1 d R .
C16 C 0.0917(4) 0.5214(3) 0.1937(3) 0.0521(12) Uani 1 d . .
H16A H 0.0243(4) 0.5407(3) 0.1806(3) 0.063 Uiso 1 d R .
H16A H 0.1354(4) 0.5456(3) 0.2414(3) 0.063 Uiso 1 d R .
C15 C 0.0304(3) 0.3904(3) 0.1425(2) 0.0371(9) Uani 1 d . .
C14 C -0.0658(3) -0.1415(3) 0.1135(2) 0.0387(9) Uani 1 d . .
H14C H -0.0587(3) -0.1550(3) 0.0691(2) 0.046 Uiso 1 d R .
H14B H -0.1174(3) -0.1213(3) 0.1187(2) 0.046 Uiso 1 d R .
H14A H -0.0528(3) -0.1992(3) 0.1392(2) 0.046 Uiso 1 d R .
C13 C 0.2476(3) -0.2936(3) 0.3813(2) 0.0483(11) Uani 1 d . .
H13C H 0.2280(3) -0.2672(3) 0.4177(2) 0.058 Uiso 1 d R .
H13B H 0.2581(3) -0.3555(3) 0.3880(2) 0.058 Uiso 1 d R .
H13A H 0.2968(3) -0.2613(3) 0.3681(2) 0.058 Uiso 1 d R .
C12 C 0.1807(3) -0.2942(3) 0.3096(2) 0.0394(9) Uani 1 d . .
H12B H 0.1270(3) -0.3185(3) 0.3118(2) 0.047 Uiso 1 d R .
H12A H 0.1939(3) -0.3183(3) 0.2722(2) 0.047 Uiso 1 d R .
C11 C 0.0923(2) -0.1948(3) 0.2294(2) 0.0344(8) Uani 1 d . .
C10 C 0.0952(3) 0.2680(3) 0.2125(2) 0.0357(9) Uani 1 d . .
H10 H 0.1222(3) 0.3075(3) 0.2510(2) 0.043 Uiso 1 d R .
C9 C 0.0405(2) 0.2982(2) 0.1477(2) 0.0317(8) Uani 1 d . .
C8 C -0.0073(2) 0.2440(2) 0.0924(2) 0.0301(8) Uani 1 d . .
C7 C -0.0595(3) 0.1063(3) 0.0442(2) 0.0349(9) Uani 1 d . .
H7B H -0.1059(3) 0.1407(3) 0.0193(2) 0.042 Uiso 1 d R .
H7A H -0.0274(3) 0.0839(3) 0.0098(2) 0.042 Uiso 1 d R .
C6 C -0.0831(2) 0.0283(3) 0.0775(2) 0.0335(8) Uani 1 d . .
H6B H -0.1059(2) -0.0148(3) 0.0390(2) 0.040 Uiso 1 d R .
H6A H -0.1271(2) 0.0397(3) 0.0988(2) 0.040 Uiso 1 d R .
C23 C -0.2500 0.4485(4) 0.0000 0.050(2) Uani 1 d S .
H23A H -0.3054 0.4283(4) 0.0024 0.060 Uiso 0.50 d PR .
H23B H -0.2397 0.4283(4) -0.0428 0.060 Uiso 0.50 d PR .
H23C H -0.2049 0.4283(4) 0.0404 0.060 Uiso 0.50 d PR .
C22 C -0.2500 0.7178(5) 0.0000 0.055(2) Uani 1 d S .
H22 H -0.2500 0.7687(5) 0.0000 0.066 Uiso 1 d SR .
C21 C -0.1773(3) 0.6747(4) -0.0036(3) 0.0548(13) Uani 1 d . .
H21 H -0.1225(3) 0.6947(4) -0.0013(3) 0.066 Uiso 1 d R .
C20 C -0.1771(3) 0.5876(3) -0.0030(2) 0.0453(11) Uani 1 d . .
H20 H -0.1244(3) 0.5572(3) -0.0010(2) 0.054 Uiso 1 d R .
C19 C -0.2500 0.5422(4) 0.0000 0.0416(14) Uani 1 d S .

loop_
_atom_type_symbol
_atom_type_description
_atom_type_scat_dispersion_real
_atom_type_scat_dispersion_imag
_atom_type_scat_source
C C 0.0033 0.0016 'International Tables Vol C Tables 4.2.6.8 and 6.1.1.4'
H H 0.0000 0.0000 'International Tables Vol C Tables 4.2.6.8 and 6.1.1.4'
N N 0.0061 0.0033 'International Tables Vol C Tables 4.2.6.8 and 6.1.1.4'
O O 0.0106 0.0060 'International Tables Vol C Tables 4.2.6.8 and 6.1.1.4'
Fe Fe 0.3463 0.8444 'International Tables Vol C Tables 4.2.6.8 and 6.1.1.4'
I I -0.4742 1.8119 'International Tables Vol C Tables 4.2.6.8 and 6.1.1.4'

loop_
_geom_angle_atom_site_label_1
_geom_angle_atom_site_label_2
_geom_angle_atom_site_label_3
_geom_angle
_geom_angle_site_symmetry_1
_geom_angle_site_symmetry_3
_geom_angle_publ_flag
N3 C5 C4 120.4(3) . . ?
N3 C5 C14 118.6(3) . . ?
C4 C5 C14 121.0(3) . . ?
C3 C4 C5 121.4(3) . . ?
C3 C4 C11 117.4(3) . . ?
C5 C4 C11 121.1(3) . . ?
N2 C3 C4 125.8(4) . . ?
C2A C2 C1A 101.5(18) . . ?
C2A C2 C1 69.7(15) . . ?
C1A C2 C1 31.8(7) . . ?
C2A C2 N2 74.7(14) . . ?
C1A C2 N2 114.9(8) . . ?
C1 C2 N2 105.9(6) . . ?
C1A C1 C2A 80.3(13) . . ?
C1A C1 N1 77.9(11) . . ?
C2A C1 N1 111.2(7) . . ?
C1A C1 C2 53.5(11) . . ?
C2A C1 C2 26.8(5) . . ?
N1 C1 C2 102.0(6) . . ?
C15 O4 C16 117.6(4) . . ?
C11 O2 C12 116.2(3) . . ?
C8 N4 C7 121.2(3) . . ?
C8 N4 Fe 128.7(3) . . ?
C7 N4 Fe 109.1(2) . . ?
C5 N3 C6 120.0(3) . . ?
C5 N3 Fe 129.1(2) . . ?
C6 N3 Fe 110.9(2) . . ?
C3 N2 C2A 115.7(6) . . ?
C3 N2 C2 120.9(4) . . ?
C2A N2 C2 26.6(4) . . ?
C3 N2 Fe 125.8(3) . . ?
C2A N2 Fe 113.4(5) . . ?
C2 N2 Fe 113.3(4) . . ?
C10 N1 C1 118.6(4) . . ?
C10 N1 C1A 117.7(5) . . ?
C1 N1 C1A 30.6(5) . . ?
C10 N1 Fe 127.4(3) . . ?
C1 N1 Fe 113.1(4) . . ?
C1A N1 Fe 111.3(5) . . ?
N2 Fe N1 83.91(15) . . ?
N2 Fe N4 160.41(15) . . ?
N1 Fe N4 91.53(14) . . ?
N2 Fe N3 90.19(14) . . ?
N1 Fe N3 157.9(2) . . ?
N4 Fe N3 86.94(13) . . ?
N2 Fe I 99.60(12) . . ?
N1 Fe I 100.97(12) . . ?
N4 Fe I 99.97(9) . . ?
N3 Fe I 100.96(9) . . ?
C2 C2A C1 83.5(16) . . ?
C2 C2A N2 78.7(14) . . ?
C1 C2A N2 111.8(8) . . ?
C2 C2A C1A 52.1(14) . . ?
C1 C2A C1A 31.4(6) . . ?
N2 C2A C1A 100.5(9) . . ?
C1 C1A C2 94.7(15) . . ?
C1 C1A C2A 68.3(13) . . ?
C2 C1A C2A 26.4(6) . . ?
C1 C1A N1 71.4(10) . . ?
C2 C1A N1 115.2(9) . . ?
C2A C1A N1 104.2(9) . . ?
O4 C16 C17 111.4(4) . . ?
O3 C15 O4 121.0(4) . . ?
O3 C15 C9 127.0(4) . . ?
O4 C15 C9 111.9(3) . . ?
O2 C12 C13 107.1(3) . . ?
O1 C11 O2 119.8(4) . . ?
O1 C11 C4 127.6(4) . . ?
O2 C11 C4 112.5(3) . . ?
N1 C10 C9 126.3(4) . . ?
C10 C9 C8 122.8(4) . . ?
C10 C9 C15 115.4(4) . . ?
C8 C9 C15 121.6(4) . . ?
N4 C8 C9 121.7(3) . . ?
N4 C8 C18 118.6(3) . . ?
C9 C8 C18 119.7(4) . . ?
N4 C7 C6 108.7(3) . . ?
N3 C6 C7 108.8(3) . . ?
C21 C22 C21 120.2(7) . 2_455 ?
C22 C21 C20 119.8(5) . . ?
C21 C20 C19 121.3(5) . . ?
C20 C19 C20 117.5(6) 2_455 . ?
C20 C19 C23 121.2(3) 2_455 . ?
C20 C19 C23 121.2(3) . . ?

loop_
_geom_bond_atom_site_label_1
_geom_bond_atom_site_label_2
_geom_bond_distance
_geom_bond_site_symmetry_2
_geom_bond_publ_flag
C5 N3 1.319(5) . ?
C5 C4 1.440(5) . ?
C5 C14 1.511(5) . ?
C4 C3 1.412(5) . ?
C4 C11 1.460(6) . ?
C3 N2 1.307(5) . ?
C2 C2A 0.690(11) . ?
C2 C1A 1.223(15) . ?
C2 C1 1.518(12) . ?
C2 N2 1.513(9) . ?
C1 C1A 0.803(13) . ?
C1 C2A 1.432(15) . ?
C1 N1 1.494(8) . ?
O4 C15 1.346(5) . ?
O4 C16 1.452(5) . ?
O3 C15 1.203(5) . ?
O2 C11 1.354(5) . ?
O2 C12 1.457(5) . ?
O1 C11 1.211(5) . ?
N4 C8 1.324(5) . ?
N4 C7 1.468(5) . ?
N4 Fe 1.924(3) . ?
N3 C6 1.480(5) . ?
N3 Fe 1.925(3) . ?
N2 C2A 1.488(12) . ?
N2 Fe 1.884(3) . ?
N1 C10 1.304(5) . ?
N1 C1A 1.541(11) . ?
N1 Fe 1.892(3) . ?
Fe I 2.6730(8) . ?
C2A C1A 1.52(2) . ?
C18 C8 1.510(5) . ?
C17 C16 1.478(7) . ?
C15 C9 1.475(6) . ?
C13 C12 1.502(6) . ?
C10 C9 1.404(5) . ?
C9 C8 1.425(5) . ?
C7 C6 1.503(6) . ?
C23 C19 1.490(9) . ?
C22 C21 1.374(6) . ?
C22 C21 1.374(6) 2_455 ?
C21 C20 1.385(7) . ?
C20 C19 1.391(6) . ?
C19 C20 1.391(6) 2_455 ?
